data_7718734
loop_
_publ_author_name
'Kumar, Anuj'
'Murugavel, Ramaswamy'

_publ_section_title
;
 Thermally labile mono-alkyl phosphates and their alkali metal
 derivatives: synthesis and solid-state supramolecular aggregation.
;
_journal_issue 27
_journal_name_full 'Dalton transactions (Cambridge, England : 2003)'
_journal_page_first 10691
_journal_page_last 10709
_journal_paper_doi 10.1039/d5dt00255a
_journal_volume 54
_journal_year 2025
_chemical_formula_moiety 'C5 H11 O4 P, H2 O, C H4 O, 2(C6 H14 N)'
_chemical_formula_sum 'C18 H45 N2 O6 P'
_chemical_formula_weight 416.54
_space_group_crystal_system monoclinic
_space_group_IT_number 14
_space_group_name_Hall '-P 2yn'
_space_group_name_H-M_alt 'P 1 21/n 1'
_symmetry_Int_Tables_number 14
_atom_sites_solution_primary iterative
_audit_creation_date 2022-05-09
_audit_creation_method
;
Olex2 1.3-ac4
(compiled 2019.04.23 svn.r3594 for Rigaku Oxford Diffraction, GUI svn.r5739)
;
_audit_update_record
;
2024-10-08 deposited with the CCDC.	2025-05-15 downloaded from the CCDC.
;
_cell_angle_alpha 90
_cell_angle_beta 104.490(7)
_cell_angle_gamma 90
_cell_formula_units_Z 4
_cell_length_a 15.4547(10)
_cell_length_b 6.4842(3)
_cell_length_c 25.2056(17)
_cell_measurement_reflns_used 1525
_cell_measurement_temperature 150.00(10)
_cell_measurement_theta_max 20.5310
_cell_measurement_theta_min 2.7150
_cell_volume 2445.5(3)
_computing_cell_refinement 'CrysAlisPro 1.171.41.93a (Rigaku OD, 2020)'
_computing_data_collection 'CrysAlisPro 1.171.41.93a (Rigaku OD, 2020)'
_computing_data_reduction 'CrysAlisPro 1.171.41.93a (Rigaku OD, 2020)'
_computing_molecular_graphics 'Olex2 (Dolomanov et al., 2009)'
_computing_publication_material 'Olex2 (Dolomanov et al., 2009)'
_computing_structure_refinement 'olex2.refine (Bourhis et al., 2015)'
_computing_structure_solution 'olex2.solve (Bourhis et al., 2015)'
_diffrn_ambient_environment N~2~
_diffrn_ambient_temperature 150.00(10)
_diffrn_detector 'CCD plate'
_diffrn_measured_fraction_theta_full 0.9974
_diffrn_measured_fraction_theta_max 0.9974
_diffrn_measurement_details
;
List of Runs (angles in degrees, time in seconds):

  # Type    Start    End  Width  t~exp~   \w     \q     \k     \f   Frames
#--------------------------------------------------------------------------
  1  \f     -9.73 182.27   1.20   10.00  13.56  -2.89 -31.50    --   160
  2  \w    -38.66  22.54   1.20   10.00    --   -2.89 -59.25  92.08   51
;
_diffrn_measurement_device 'abstract diffractometer'
_diffrn_measurement_device_type 'Saxi-CrysAlisPro-abstract goniometer imported SAXI images'
_diffrn_measurement_method '\w and \f scans'
_diffrn_orient_matrix_type 'CrysAlisPro convention (1999,Acta A55,543-557)'
_diffrn_orient_matrix_UB_11 0.0048250000
_diffrn_orient_matrix_UB_12 -0.0079656000
_diffrn_orient_matrix_UB_13 -0.0271977000
_diffrn_orient_matrix_UB_21 0.0460257000
_diffrn_orient_matrix_UB_22 -0.0225476000
_diffrn_orient_matrix_UB_23 0.0102801000
_diffrn_orient_matrix_UB_31 -0.0101311000
_diffrn_orient_matrix_UB_32 -0.1067410000
_diffrn_orient_matrix_UB_33 -0.0001347000
_diffrn_radiation_monochromator graphite
_diffrn_radiation_probe x-ray
_diffrn_radiation_type 'Mo K\a'
_diffrn_radiation_wavelength 0.71073
_diffrn_reflns_av_R_equivalents 0.0978
_diffrn_reflns_av_unetI/netI 0.1246
_diffrn_reflns_limit_h_max 21
_diffrn_reflns_limit_h_min -17
_diffrn_reflns_limit_k_max 9
_diffrn_reflns_limit_k_min -8
_diffrn_reflns_limit_l_max 30
_diffrn_reflns_limit_l_min -37
_diffrn_reflns_number 23318
_diffrn_reflns_theta_full 24.9995
_diffrn_reflns_theta_max 25.00
_diffrn_reflns_theta_min 1.77
_diffrn_source 'fine-focus sealed X-ray tube'
_diffrn_source_type 'Enhance (Mo) X-ray Source'
_exptl_absorpt_coefficient_mu 0.144
_exptl_absorpt_correction_T_max 1.00000
_exptl_absorpt_correction_T_min 0.91191
_exptl_absorpt_correction_type multi-scan
_exptl_absorpt_process_details
;
CrysAlisPro 1.171.41.93a (Rigaku Oxford Diffraction, 2020)
Empirical absorption correction using spherical harmonics,
implemented in SCALE3 ABSPACK scaling algorithm.
;
_exptl_crystal_colour 'clear light colourless'
_exptl_crystal_colour_lustre clear
_exptl_crystal_colour_modifier light
_exptl_crystal_colour_primary colourless
_exptl_crystal_density_diffrn 1.1313
_exptl_crystal_description plate
_exptl_crystal_F_000 920.8709
_exptl_crystal_size_max 0.188
_exptl_crystal_size_mid 0.159
_exptl_crystal_size_min 0.098
_refine_diff_density_max 0.9069
_refine_diff_density_min -0.8718
_refine_diff_density_rms 0.0999
_refine_ls_d_res_high 0.8409
_refine_ls_d_res_low 11.5348
_refine_ls_goodness_of_fit_ref 1.0398
_refine_ls_hydrogen_treatment constr
_refine_ls_matrix_type full
_refine_ls_number_constraints 66
_refine_ls_number_parameters 254
_refine_ls_number_reflns 4297
_refine_ls_number_restraints 0
_refine_ls_restrained_S_all 1.0398
_refine_ls_R_factor_all 0.1067
_refine_ls_R_factor_gt 0.0729
_refine_ls_shift/su_max 0.0007
_refine_ls_shift/su_mean 0.0000
_refine_ls_structure_factor_coef Fsqd
_refine_ls_weighting_details 'w=1/[\s^2^(Fo^2^)+(0.0700P)^2^+4.3823P] where P=(Fo^2^+2Fc^2^)/3'
_refine_ls_weighting_scheme calc
_refine_ls_wR_factor_gt 0.1695
_refine_ls_wR_factor_ref 0.1941
_reflns_Friedel_coverage 0.0
_reflns_limit_h_max 13
_reflns_limit_h_min -18
_reflns_limit_k_max 7
_reflns_limit_k_min 0
_reflns_limit_l_max 29
_reflns_limit_l_min -12
_reflns_number_gt 3027
_reflns_number_total 4297
_reflns_threshold_expression I>=2u(I)
_cod_data_source_file d5dt00255a2.cif
_cod_data_source_block RM_AK_NEOPENTYL_PHOSPHATE_autored
_cod_depositor_comments 'Adding full bibliography for 7718729--7718735.cif.'
_cod_original_sg_symbol_Hall '-P 2ybc (x-z,y,z)'
_cod_database_code 7718734
_reflns_odcompleteness_completeness 80.88
_reflns_odcompleteness_iscentric 1
_reflns_odcompleteness_theta 31.48
_olex2_refinement_description
;
1. Fixed Uiso
 At 1.2 times of:
  All C(H) groups, All C(H,H) groups, All N(H,H,H) groups
 At 1.5 times of:
  All C(H,H,H) groups, All O(H) groups, All O(H,H) groups
2.a Free rotating group:
 O5(H5d,H5e)
2.b Ternary CH refined with riding coordinates:
 C12(H12), C6(H6)
2.c Secondary CH2 refined with riding coordinates:
 C1(H1a,H1b), C13(H13a,H13b), C14(H14a,H14b), C15(H15a,H15b), C16(H16a,H16b),
 C17(H17a,H17b), C7(H7a,H7b), C8(H8a,H8b), C9(H9a,H9b), C10(H10a,H10b),
 C11(H11a,H11b)
2.d Idealised Me refined as rotating group:
 C3(H3a,H3b,H3c), C4(H4a,H4b,H4c), C5(H5a,H5b,H5c), C18(H18a,H18b,H18c),
 N1(H1c,H1d,H1e), N2(H2a,H2b,H2c)
2.e Idealised tetrahedral OH refined as rotating group:
 O6(H6a)
;
_smtbx_masks_void_probe_radius 1.2
_smtbx_masks_void_truncation_radius 1.2
_olex2_submission_special_instructions 'No special instructions were received'
_oxdiff_exptl_absorpt_empirical_details
;
Empirical correction (ABSPACK) includes:
- Absorption correction using spherical harmonics
- Frame scaling
;
_oxdiff_exptl_absorpt_empirical_full_max 1.145
_oxdiff_exptl_absorpt_empirical_full_min 0.846

loop_
_space_group_symop_id
_space_group_symop_operation_xyz
1 x,y,z
2 -x+1/2,y+1/2,-z+1/2
3 -x,-y,-z
4 x-1/2,-y-1/2,z-1/2

loop_
_atom_site_label
_atom_site_type_symbol
_atom_site_fract_x
_atom_site_fract_y
_atom_site_fract_z
_atom_site_U_iso_or_equiv
_atom_site_adp_type
_atom_site_occupancy
_atom_site_refinement_flags_posn
P1 P 0.41689(6) 0.31281(12) 0.72265(4) 0.0212(3) Uani 1.000000 .
O1 O 0.4144(2) 0.3489(6) 0.65939(12) 0.0661(10) Uani 1.000000 .
O2 O 0.33564(16) 0.1899(3) 0.72521(11) 0.0321(6) Uani 1.000000 .
O3 O 0.41231(15) 0.5331(3) 0.74146(11) 0.0343(7) Uani 1.000000 .
O4 O 0.50342(16) 0.2074(4) 0.74939(12) 0.0405(7) Uani 1.000000 .
C1 C 0.4039(5) 0.2011(13) 0.6236(2) 0.107(3) Uani 1.000000 .
H1a H 0.4452(5) 0.0880(13) 0.6396(2) 0.128(3) Uiso 1.000000 R
H1b H 0.3423(5) 0.1474(13) 0.6180(2) 0.128(3) Uiso 1.000000 R
C2 C 0.4184(3) 0.2504(8) 0.56873(17) 0.0500(12) Uani 1.000000 .
C3 C 0.4064(7) 0.0453(17) 0.5383(4) 0.194(5) Uani 1.000000 .
H3a H 0.348(3) 0.044(7) 0.511(3) 0.290(8) Uiso 1.000000 GR
H3b H 0.454(4) 0.028(8) 0.520(4) 0.290(8) Uiso 1.000000 GR
H3c H 0.409(7) -0.068(2) 0.5644(7) 0.290(8) Uiso 1.000000 GR
C4 C 0.3558(7) 0.410(2) 0.5412(4) 0.212(6) Uani 1.000000 .
H4a H 0.2944(8) 0.358(7) 0.535(4) 0.319(9) Uiso 1.000000 GR
H4b H 0.363(5) 0.533(6) 0.564(2) 0.319(9) Uiso 1.000000 GR
H4c H 0.368(5) 0.444(14) 0.506(2) 0.319(9) Uiso 1.000000 GR
C5 C 0.5151(4) 0.3147(11) 0.5754(3) 0.094(2) Uani 1.000000 .
H5a H 0.5246(9) 0.350(7) 0.5395(4) 0.141(3) Uiso 1.000000 GR
H5b H 0.5283(10) 0.435(5) 0.5997(16) 0.141(3) Uiso 1.000000 GR
H5c H 0.5546(4) 0.200(3) 0.5913(18) 0.141(3) Uiso 1.000000 GR
O5 O 0.66228(17) 0.2922(4) 0.72928(14) 0.0457(8) Uani 1.000000 .
H5d H 0.6135(18) 0.274(6) 0.740(2) 0.0685(12) Uiso 1.000000 G
H5e H 0.664(3) 0.4241(14) 0.7233(19) 0.0685(12) Uiso 1.000000 G
O6 O 0.82321(18) 0.2126(4) 0.78871(13) 0.0447(8) Uani 1.000000 .
H6a H 0.7695(9) 0.235(6) 0.7727(9) 0.0671(11) Uiso 1.000000 GR
C18 C 0.8449(3) 0.3164(7) 0.8403(2) 0.0605(13) Uani 1.000000 .
H18a H 0.840(2) 0.4658(8) 0.8342(2) 0.091(2) Uiso 1.000000 GR
H18b H 0.8034(15) 0.273(4) 0.8618(6) 0.091(2) Uiso 1.000000 GR
H18c H 0.9061(9) 0.281(4) 0.8602(6) 0.091(2) Uiso 1.000000 GR
N1 N 0.54457(19) 0.8091(4) 0.77247(12) 0.0285(7) Uani 1.000000 .
H1c H 0.5905(4) 0.781(3) 0.75701(12) 0.0342(9) Uiso 1.000000 GR
H1d H 0.5001(10) 0.715(2) 0.76068(14) 0.0342(9) Uiso 1.000000 GR
H1e H 0.5234(14) 0.9381(11) 0.76260(13) 0.0342(9) Uiso 1.000000 GR
C12 C 0.5773(3) 0.7972(6) 0.83404(16) 0.0364(9) Uani 1.000000 .
H12 H 0.5259(3) 0.8272(6) 0.85032(16) 0.0437(11) Uiso 1.000000 R
C13 C 0.6110(3) 0.5813(6) 0.85103(17) 0.0451(11) Uani 1.000000 .
H13a H 0.5619(3) 0.4807(6) 0.83890(17) 0.0541(13) Uiso 1.000000 R
H13b H 0.6594(3) 0.5449(6) 0.83336(17) 0.0541(13) Uiso 1.000000 R
C14 C 0.6466(3) 0.5711(7) 0.91399(19) 0.0578(14) Uani 1.000000 .
H14a H 0.5966(3) 0.5932(7) 0.93138(19) 0.0694(16) Uiso 1.000000 R
H14b H 0.6718(3) 0.4324(7) 0.92465(19) 0.0694(16) Uiso 1.000000 R
C15 C 0.7175(3) 0.7316(7) 0.93434(19) 0.0537(13) Uani 1.000000 .
H15a H 0.7369(3) 0.7262(7) 0.97484(19) 0.0644(15) Uiso 1.000000 R
H15b H 0.7701(3) 0.7016(7) 0.91984(19) 0.0644(15) Uiso 1.000000 R
C16 C 0.6828(4) 0.9443(7) 0.91649(19) 0.0671(16) Uani 1.000000 .
H16a H 0.6338(4) 0.9792(7) 0.93380(19) 0.081(2) Uiso 1.000000 R
H16b H 0.7313(4) 1.0463(7) 0.92897(19) 0.081(2) Uiso 1.000000 R
C17 C 0.6482(3) 0.9572(6) 0.85402(18) 0.0549(14) Uani 1.000000 .
H17a H 0.6983(3) 0.9348(6) 0.83666(18) 0.0659(16) Uiso 1.000000 R
H17b H 0.6232(3) 1.0962(6) 0.84355(18) 0.0659(16) Uiso 1.000000 R
N2 N 0.27052(18) 0.7953(4) 0.70658(11) 0.0226(6) Uani 1.000000 .
H2a H 0.2946(12) 0.9241(12) 0.7113(2) 0.0271(8) Uiso 1.000000 GR
H2b H 0.2326(3) 0.779(3) 0.72865(12) 0.0271(8) Uiso 1.000000 GR
H2c H 0.3150(9) 0.700(2) 0.7154(3) 0.0271(8) Uiso 1.000000 GR
C6 C 0.2203(2) 0.7677(5) 0.64816(14) 0.0248(8) Uani 1.000000 .
H6 H 0.2640(2) 0.7662(5) 0.62486(14) 0.0298(9) Uiso 1.000000 R
C7 C 0.1707(3) 0.5634(5) 0.64120(16) 0.0355(10) Uani 1.000000 .
H7a H 0.2141(3) 0.4491(5) 0.65164(16) 0.0426(12) Uiso 1.000000 R
H7b H 0.1299(3) 0.5594(5) 0.66584(16) 0.0426(12) Uiso 1.000000 R
C8 C 0.1170(3) 0.5339(6) 0.58210(17) 0.0469(12) Uani 1.000000 .
H8a H 0.1585(3) 0.5207(6) 0.55806(17) 0.0562(14) Uiso 1.000000 R
H8b H 0.0819(3) 0.4048(6) 0.57924(17) 0.0562(14) Uiso 1.000000 R
C9 C 0.0541(3) 0.7137(6) 0.56283(18) 0.0472(12) Uani 1.000000 .
H9a H 0.0239(3) 0.6952(6) 0.52357(18) 0.0567(14) Uiso 1.000000 R
H9b H 0.0076(3) 0.7156(6) 0.58366(18) 0.0567(14) Uiso 1.000000 R
C10 C 0.1036(3) 0.9174(6) 0.57058(16) 0.0422(11) Uani 1.000000 .
H10a H 0.1453(3) 0.9219(6) 0.54652(16) 0.0507(13) Uiso 1.000000 R
H10b H 0.0603(3) 1.0317(6) 0.55981(16) 0.0507(13) Uiso 1.000000 R
C11 C 0.1560(2) 0.9466(5) 0.63016(15) 0.0297(9) Uani 1.000000 .
H11a H 0.1140(2) 0.9543(5) 0.65400(15) 0.0357(10) Uiso 1.000000 R
H11b H 0.1899(2) 1.0777(5) 0.63383(15) 0.0357(10) Uiso 1.000000 R

loop_
_atom_site_aniso_label
_atom_site_aniso_U_11
_atom_site_aniso_U_22
_atom_site_aniso_U_33
_atom_site_aniso_U_12
_atom_site_aniso_U_13
_atom_site_aniso_U_23
P1 0.0189(5) 0.0196(4) 0.0245(5) 0.0001(3) 0.0043(3) 0.0012(3)
O1 0.085(3) 0.082(2) 0.0342(18) -0.021(2) 0.0219(17) -0.0087(17)
O2 0.0237(13) 0.0239(13) 0.0504(16) -0.0077(10) 0.0125(11) -0.0081(11)
O3 0.0222(13) 0.0151(12) 0.0615(18) 0.0002(10) 0.0025(12) -0.0012(11)
O4 0.0239(14) 0.0217(12) 0.070(2) 0.0031(10) -0.0003(13) 0.0095(12)
C1 0.101(5) 0.165(7) 0.060(4) -0.050(5) 0.031(4) -0.038(4)
C2 0.044(3) 0.077(3) 0.030(2) 0.005(2) 0.0122(19) -0.002(2)
C3 0.173(10) 0.215(11) 0.208(11) -0.071(9) 0.075(9) -0.143(10)
C4 0.174(10) 0.347(15) 0.120(7) 0.184(10) 0.046(7) 0.106(9)
C5 0.074(4) 0.126(6) 0.095(5) -0.009(4) 0.046(4) 0.006(4)
O5 0.0212(15) 0.0349(15) 0.079(2) 0.0007(12) 0.0088(14) 0.0017(15)
O6 0.0256(15) 0.0373(15) 0.069(2) 0.0029(12) 0.0081(14) -0.0031(14)
C18 0.051(3) 0.054(3) 0.070(3) -0.001(2) 0.003(3) -0.006(3)
N1 0.0196(15) 0.0219(15) 0.0399(18) -0.0009(12) -0.0006(13) 0.0006(13)
C12 0.035(2) 0.031(2) 0.037(2) -0.0009(17) -0.0037(17) 0.0004(17)
C13 0.053(3) 0.029(2) 0.044(2) -0.0040(19) -0.006(2) 0.0035(18)
C14 0.066(3) 0.045(3) 0.051(3) -0.009(2) -0.006(2) 0.015(2)
C15 0.052(3) 0.049(3) 0.048(3) -0.002(2) -0.010(2) 0.004(2)
C16 0.087(4) 0.042(3) 0.050(3) -0.006(3) -0.023(3) -0.006(2)
C17 0.066(3) 0.030(2) 0.052(3) -0.010(2) -0.016(2) 0.0034(19)
N2 0.0197(15) 0.0165(13) 0.0306(16) -0.0013(11) 0.0044(12) -0.0004(11)
C6 0.0252(19) 0.0211(16) 0.0277(19) 0.0000(14) 0.0055(15) -0.0024(13)
C7 0.039(2) 0.0176(17) 0.041(2) -0.0011(15) -0.0078(18) -0.0018(15)
C8 0.051(3) 0.027(2) 0.050(3) 0.0003(18) -0.011(2) -0.0119(18)
C9 0.047(3) 0.035(2) 0.045(2) 0.0013(19) -0.017(2) -0.0037(18)
C10 0.049(3) 0.028(2) 0.040(2) 0.0015(18) -0.009(2) 0.0043(17)
C11 0.032(2) 0.0174(17) 0.036(2) 0.0004(15) 0.0012(16) -0.0002(14)

loop_
_atom_type_symbol
_atom_type_scat_dispersion_real
_atom_type_scat_dispersion_imag
_atom_type_scat_Cromer_Mann_a1
_atom_type_scat_Cromer_Mann_a2
_atom_type_scat_Cromer_Mann_a3
_atom_type_scat_Cromer_Mann_a4
_atom_type_scat_Cromer_Mann_b1
_atom_type_scat_Cromer_Mann_b2
_atom_type_scat_Cromer_Mann_b3
_atom_type_scat_Cromer_Mann_b4
_atom_type_scat_Cromer_Mann_c
_atom_type_scat_source
_atom_type_scat_dispersion_source
H 0.00000 0.00000 0.49300 0.32291 0.14019 0.04081 10.51090 26.12570 3.14236 57.79970 0.0030380000826 'International Tables Volume C Table 6.1.1.4 (pp. 500-502)' 'Henke, Gullikson and Davis, At. Data and Nucl. Data Tables, 1993, 54, 2'
C 0.00347 0.00161 2.31000 1.02000 1.58860 0.86500 20.84390 10.20750 0.56870 51.65120 0.215599998832 'International Tables Volume C Table 6.1.1.4 (pp. 500-502)' 'Henke, Gullikson and Davis, At. Data and Nucl. Data Tables, 1993, 54, 2'
N 0.00653 0.00323 12.21260 3.13220 2.01250 1.16630 0.00570 9.89330 28.99750 0.58260 -11.5290002823 'International Tables Volume C Table 6.1.1.4 (pp. 500-502)' 'Henke, Gullikson and Davis, At. Data and Nucl. Data Tables, 1993, 54, 2'
O 0.01158 0.00611 3.04850 2.28680 1.54630 0.86700 13.27710 5.70110 0.32390 32.90890 0.250800013542 'International Tables Volume C Table 6.1.1.4 (pp. 500-502)' 'Henke, Gullikson and Davis, At. Data and Nucl. Data Tables, 1993, 54, 2'
P 0.10434 0.09671 6.43450 4.17910 1.78000 1.49080 1.90670 27.15700 0.52600 68.16450 1.11489999294 'International Tables Volume C Table 6.1.1.4 (pp. 500-502)' 'Henke, Gullikson and Davis, At. Data and Nucl. Data Tables, 1993, 54, 2'

loop_
_geom_angle_atom_site_label_1
_geom_angle_atom_site_label_2
_geom_angle_atom_site_label_3
_geom_angle
_geom_angle_site_symmetry_1
_geom_angle_site_symmetry_3
_geom_angle_publ_flag
O2 P1 O1 107.97(17) . . ?
O3 P1 O1 100.53(17) . . ?
O3 P1 O2 112.48(14) . . ?
O4 P1 O1 108.02(19) . . ?
O4 P1 O2 113.52(14) . . ?
O4 P1 O3 113.27(14) . . ?
C1 O1 P1 123.5(4) . . ?
H1a C1 O1 107.9(4) . . ?
H1b C1 O1 107.9(4) . . ?
H1b C1 H1a 107.2 . . ?
C2 C1 O1 117.7(6) . . ?
C2 C1 H1a 107.9(4) . . ?
C2 C1 H1b 107.9(3) . . ?
C3 C2 C1 104.7(6) . . ?
C4 C2 C1 110.9(6) . . ?
C4 C2 C3 113.2(8) . . ?
C5 C2 C1 109.2(5) . . ?
C5 C2 C3 106.7(6) . . ?
C5 C2 C4 111.9(7) . . ?
H3a C3 C2 109.5 . . ?
H3b C3 C2 109.5 . . ?
H3b C3 H3a 109.5 . . ?
H3c C3 C2 109.5 . . ?
H3c C3 H3a 109.5 . . ?
H3c C3 H3b 109.5 . . ?
H4a C4 C2 109.5 . . ?
H4b C4 C2 109.5 . . ?
H4b C4 H4a 109.5 . . ?
H4c C4 C2 109.5 . . ?
H4c C4 H4a 109.5 . . ?
H4c C4 H4b 109.5 . . ?
H5a C5 C2 109.5 . . ?
H5b C5 C2 109.5 . . ?
H5b C5 H5a 109.5 . . ?
H5c C5 C2 109.5 . . ?
H5c C5 H5a 109.5 . . ?
H5c C5 H5b 109.5 . . ?
H5e O5 H5d 104.5 . . ?
C18 O6 H6a 109.5 . . ?
H18a C18 O6 109.5 . . ?
H18b C18 O6 109.5 . . ?
H18b C18 H18a 109.5 . . ?
H18c C18 O6 109.5 . . ?
H18c C18 H18a 109.5 . . ?
H18c C18 H18b 109.5 . . ?
H1d N1 H1c 109.5 . . ?
H1e N1 H1c 109.5 . . ?
H1e N1 H1d 109.5 . . ?
C12 N1 H1c 109.5 . . ?
C12 N1 H1d 109.5 . . ?
C12 N1 H1e 109.5 . . ?
H12 C12 N1 108.4(2) . . ?
C13 C12 N1 109.9(3) . . ?
C13 C12 H12 108.4(3) . . ?
C17 C12 N1 109.8(3) . . ?
C17 C12 H12 108.4(3) . . ?
C17 C12 C13 111.9(3) . . ?
H13a C13 C12 109.7(2) . . ?
H13b C13 C12 109.7(3) . . ?
H13b C13 H13a 108.2 . . ?
C14 C13 C12 109.7(3) . . ?
C14 C13 H13a 109.7(2) . . ?
C14 C13 H13b 109.7(3) . . ?
H14a C14 C13 109.4(3) . . ?
H14b C14 C13 109.4(2) . . ?
H14b C14 H14a 108.0 . . ?
C15 C14 C13 111.2(4) . . ?
C15 C14 H14a 109.4(3) . . ?
C15 C14 H14b 109.4(2) . . ?
H15a C15 C14 109.5(3) . . ?
H15b C15 C14 109.5(3) . . ?
H15b C15 H15a 108.1 . . ?
C16 C15 C14 110.9(4) . . ?
C16 C15 H15a 109.5(3) . . ?
C16 C15 H15b 109.5(3) . . ?
H16a C16 C15 109.4(3) . . ?
H16b C16 C15 109.4(3) . . ?
H16b C16 H16a 108.0 . . ?
C17 C16 C15 111.3(4) . . ?
C17 C16 H16a 109.4(3) . . ?
C17 C16 H16b 109.4(3) . . ?
C16 C17 C12 110.1(4) . . ?
H17a C17 C12 109.6(3) . . ?
H17a C17 C16 109.6(3) . . ?
H17b C17 C12 109.6(2) . . ?
H17b C17 C16 109.6(2) . . ?
H17b C17 H17a 108.1 . . ?
H2b N2 H2a 109.5 . . ?
H2c N2 H2a 109.5 . . ?
H2c N2 H2b 109.5 . . ?
C6 N2 H2a 109.5 . . ?
C6 N2 H2b 109.5 . . ?
C6 N2 H2c 109.5 . . ?
H6 C6 N2 108.63(18) . . ?
C7 C6 N2 109.9(3) . . ?
C7 C6 H6 108.6(2) . . ?
C11 C6 N2 110.0(3) . . ?
C11 C6 H6 108.6(2) . . ?
C11 C6 C7 110.9(3) . . ?
H7a C7 C6 109.45(19) . . ?
H7b C7 C6 109.4(2) . . ?
H7b C7 H7a 108.0 . . ?
C8 C7 C6 111.0(3) . . ?
C8 C7 H7a 109.4(2) . . ?
C8 C7 H7b 109.4(3) . . ?
H8a C8 C7 109.3(3) . . ?
H8b C8 C7 109.3(2) . . ?
H8b C8 H8a 108.0 . . ?
C9 C8 C7 111.4(3) . . ?
C9 C8 H8a 109.3(3) . . ?
C9 C8 H8b 109.3(2) . . ?
H9a C9 C8 109.3(2) . . ?
H9b C9 C8 109.3(3) . . ?
H9b C9 H9a 108.0 . . ?
C10 C9 C8 111.5(3) . . ?
C10 C9 H9a 109.3(2) . . ?
C10 C9 H9b 109.3(3) . . ?
H10a C10 C9 109.4(3) . . ?
H10b C10 C9 109.4(2) . . ?
H10b C10 H10a 108.0 . . ?
C11 C10 C9 111.2(3) . . ?
C11 C10 H10a 109.4(2) . . ?
C11 C10 H10b 109.4(2) . . ?
C10 C11 C6 110.1(3) . . ?
H11a C11 C6 109.6(2) . . ?
H11a C11 C10 109.6(2) . . ?
H11b C11 C6 109.63(18) . . ?
H11b C11 C10 109.6(2) . . ?
H11b C11 H11a 108.1 . . ?

loop_
_geom_bond_atom_site_label_1
_geom_bond_atom_site_label_2
_geom_bond_distance
_geom_bond_site_symmetry_2
_geom_bond_publ_flag
P1 O1 1.603(3) . ?
P1 O2 1.502(2) . ?
P1 O3 1.512(2) . ?
P1 O4 1.503(2) . ?
O1 C1 1.299(7) . ?
C1 H1a 0.9900 . ?
C1 H1b 0.9900 . ?
C1 C2 1.489(7) . ?
C2 C3 1.523(9) . ?
C2 C4 1.466(9) . ?
C2 C5 1.519(7) . ?
C3 H3a 0.9800 . ?
C3 H3b 0.9800 . ?
C3 H3c 0.9800 . ?
C4 H4a 0.9800 . ?
C4 H4b 0.9800 . ?
C4 H4c 0.9800 . ?
C5 H5a 0.9800 . ?
C5 H5b 0.9800 . ?
C5 H5c 0.9800 . ?
O5 H5d 0.8706 . ?
O5 H5e 0.8698 . ?
O6 H6a 0.8400 . ?
O6 C18 1.427(5) . ?
C18 H18a 0.9800 . ?
C18 H18b 0.9800 . ?
C18 H18c 0.9800 . ?
N1 H1c 0.9100 . ?
N1 H1d 0.9100 . ?
N1 H1e 0.9100 . ?
N1 C12 1.509(5) . ?
C12 H12 1.0000 . ?
C12 C13 1.518(5) . ?
C12 C17 1.502(5) . ?
C13 H13a 0.9900 . ?
C13 H13b 0.9900 . ?
C13 C14 1.545(6) . ?
C14 H14a 0.9900 . ?
C14 H14b 0.9900 . ?
C14 C15 1.505(6) . ?
C15 H15a 0.9900 . ?
C15 H15b 0.9900 . ?
C15 C16 1.507(6) . ?
C16 H16a 0.9900 . ?
C16 H16b 0.9900 . ?
C16 C17 1.533(6) . ?
C17 H17a 0.9900 . ?
C17 H17b 0.9900 . ?
N2 H2a 0.9100 . ?
N2 H2b 0.9100 . ?
N2 H2c 0.9100 . ?
N2 C6 1.493(4) . ?
C6 H6 1.0000 . ?
C6 C7 1.519(5) . ?
C6 C11 1.521(4) . ?
C7 H7a 0.9900 . ?
C7 H7b 0.9900 . ?
C7 C8 1.525(5) . ?
C8 H8a 0.9900 . ?
C8 H8b 0.9900 . ?
C8 C9 1.518(5) . ?
C9 H9a 0.9900 . ?
C9 H9b 0.9900 . ?
C9 C10 1.515(5) . ?
C10 H10a 0.9900 . ?
C10 H10b 0.9900 . ?
C10 C11 1.529(5) . ?
C11 H11a 0.9900 . ?
C11 H11b 0.9900 . ?
